data_7002735
loop_
_publ_author_name
'Rodr\'iguez-Di\'eguez, Antonio'
'Mota, Antonio J.'
'Seco, Jos\'e M.'
'Palacios, Mar\'ia A.'
'Romerosa, Antonio'
'Colacio, Enrique'

_publ_section_title
;
 Influence of metal ions, coligands and reaction conditions on the
 structural versatility and properties of 5-pyrimidyl-tetrazolate
 containing complexes
;
_journal_issue 43
_journal_name_full 'Dalton Transactions'
_journal_page_first 9578
_journal_page_last 9586
_journal_paper_doi 10.1039/b910811d
_journal_year 2009
_chemical_formula_sum 'C20 H26 Fe2 N24 O8'
_chemical_formula_weight 842.35
_chemical_name_systematic
;
?
;
_space_group_IT_number 2
_symmetry_cell_setting triclinic
_symmetry_space_group_name_Hall '-P 1'
_symmetry_space_group_name_H-M 'P -1'
_atom_sites_solution_hydrogens geom
_atom_sites_solution_primary direct
_atom_sites_solution_secondary difmap
_audit_creation_method SHELXL-97
_cell_angle_alpha 70.3580(10)
_cell_angle_beta 77.8460(10)
_cell_angle_gamma 71.2250(10)
_cell_formula_units_Z 2
_cell_length_a 10.3468(5)
_cell_length_b 11.8734(6)
_cell_length_c 15.1610(8)
_cell_measurement_reflns_used 279
_cell_measurement_temperature 293(2)
_cell_measurement_theta_max 27.08
_cell_measurement_theta_min 2.09
_cell_volume 1649.86(15)
_computing_cell_refinement 'Bruker SMART'
_computing_data_collection 'Bruker SMART'
_computing_data_reduction 'Bruker SMART'
_computing_molecular_graphics 'Bruker SHELXTL'
_computing_publication_material 'SHELXL-97 (Sheldrick, 1997)'
_computing_structure_refinement 'SHELXL-97 (Sheldrick, 1997)'
_computing_structure_solution 'SHELXL-97 (Sheldrick, 1997)'
_diffrn_ambient_temperature 293(2)
_diffrn_measured_fraction_theta_full 0.997
_diffrn_measured_fraction_theta_max 0.997
_diffrn_measurement_device_type 'Bruker Axs APEX automatic diffractometer'
_diffrn_measurement_method 'phi and omega scans'
_diffrn_radiation_monochromator graphite
_diffrn_radiation_source 'fine-focus sealed tube'
_diffrn_radiation_type MoK\a
_diffrn_radiation_wavelength 0.71073
_diffrn_reflns_av_R_equivalents 0.0243
_diffrn_reflns_av_sigmaI/netI 0.0295
_diffrn_reflns_limit_h_max 12
_diffrn_reflns_limit_h_min -12
_diffrn_reflns_limit_k_max 14
_diffrn_reflns_limit_k_min -14
_diffrn_reflns_limit_l_max 18
_diffrn_reflns_limit_l_min -18
_diffrn_reflns_number 16296
_diffrn_reflns_theta_full 25.00
_diffrn_reflns_theta_max 25.00
_diffrn_reflns_theta_min 1.44
_exptl_absorpt_coefficient_mu 0.965
_exptl_absorpt_correction_T_max 1.000
_exptl_absorpt_correction_T_min 0.881
_exptl_absorpt_correction_type empirical
_exptl_absorpt_process_details empirical
_exptl_crystal_colour red
_exptl_crystal_density_diffrn 1.696
_exptl_crystal_density_method 'not measured'
_exptl_crystal_description prismatic
_exptl_crystal_F_000 860
_exptl_crystal_size_max 0.15
_exptl_crystal_size_mid 0.15
_exptl_crystal_size_min 0.12
_refine_diff_density_max 0.473
_refine_diff_density_min -0.351
_refine_diff_density_rms 0.064
_refine_ls_extinction_method none
_refine_ls_goodness_of_fit_ref 1.064
_refine_ls_hydrogen_treatment mixed
_refine_ls_matrix_type full
_refine_ls_number_parameters 543
_refine_ls_number_reflns 5790
_refine_ls_number_restraints 4
_refine_ls_restrained_S_all 1.066
_refine_ls_R_factor_all 0.0383
_refine_ls_R_factor_gt 0.0343
_refine_ls_shift/su_max 0.000
_refine_ls_shift/su_mean 0.000
_refine_ls_structure_factor_coef Fsqd
_refine_ls_weighting_details 'calc w=1/[\s^2^(Fo^2^)+(0.0324P)^2^+2.1259P] where P=(Fo^2^+2Fc^2^)/3'
_refine_ls_weighting_scheme calc
_refine_ls_wR_factor_gt 0.0806
_refine_ls_wR_factor_ref 0.0827
_reflns_number_gt 5287
_reflns_number_total 5790
_reflns_threshold_expression >2sigma(I)
_cod_data_source_file b910811d.txt
_cod_data_source_block compound6
_cod_depositor_comments
;
The following automatic conversions were performed:
'_symmetry_cell_setting' value 'Triclinic' changed to 'triclinic'
according to '/home/saulius/struct/CIF-dictionaries/cif_core.dic'
dictionary named 'cif_core.dic' version 2.4.1 from 2010-06-29.

Automatic conversion script
Id: cif_fix_enum 1527 2010-12-29 10:47:43Z saulius 
;
_cod_original_cell_volume 1649.86(14)
_cod_original_sg_symbol_H-M P-1
_cod_database_code 7002735

loop_
_symmetry_equiv_pos_as_xyz
'x, y, z'
'-x, -y, -z'

loop_
_atom_site_label
_atom_site_type_symbol
_atom_site_fract_x
_atom_site_fract_y
_atom_site_fract_z
_atom_site_U_iso_or_equiv
_atom_site_adp_type
_atom_site_occupancy
_atom_site_symmetry_multiplicity
_atom_site_calc_flag
_atom_site_refinement_flags
_atom_site_disorder_assembly
_atom_site_disorder_group
Fe1 Fe 0.47761(3) 0.24195(3) 0.23320(2) 0.01285(10) Uani 1 1 d . . .
Fe2 Fe 0.14369(3) 0.42741(3) 0.24141(2) 0.01316(10) Uani 1 1 d . . .
N1A N 0.6221(2) 0.33959(18) 0.15859(14) 0.0156(4) Uani 1 1 d . . .
N2A N 0.6135(2) 0.46051(19) 0.11578(15) 0.0183(5) Uani 1 1 d . . .
N3A N 0.7386(2) 0.47277(19) 0.09483(15) 0.0194(5) Uani 1 1 d . . .
N4A N 0.8319(2) 0.3610(2) 0.12271(15) 0.0189(5) Uani 1 1 d . . .
C5A C 0.7558(2) 0.2814(2) 0.16158(16) 0.0152(5) Uani 1 1 d . . .
C6A C 0.7962(2) 0.1462(2) 0.20665(17) 0.0157(5) Uani 1 1 d . . .
N7A N 0.6881(2) 0.10060(19) 0.25020(14) 0.0154(4) Uani 1 1 d . . .
C8A C 0.7158(3) -0.0214(2) 0.29453(17) 0.0171(5) Uani 1 1 d . . .
H8A H 0.6439 -0.0565 0.3249 0.021 Uiso 1 1 calc R . .
C9A C 0.8498(3) -0.0962(2) 0.29587(17) 0.0197(5) Uani 1 1 d . . .
H9A H 0.8694 -0.1807 0.3277 0.024 Uiso 1 1 calc R . .
C10A C 0.9523(3) -0.0411(2) 0.24845(18) 0.0207(6) Uani 1 1 d . . .
H10A H 1.0428 -0.0902 0.2482 0.025 Uiso 1 1 calc R . .
N11A N 0.9277(2) 0.0814(2) 0.20221(15) 0.0191(5) Uani 1 1 d . . .
N1B N 0.3967(2) 0.11554(18) 0.34452(14) 0.0150(4) Uani 1 1 d . . .
N2B N 0.3230(2) 0.03688(19) 0.35257(15) 0.0179(5) Uani 1 1 d . . .
N3B N 0.2733(2) 0.00119(19) 0.44184(15) 0.0212(5) Uani 1 1 d . . .
N4B N 0.3122(2) 0.05492(19) 0.49331(15) 0.0199(5) Uani 1 1 d . . .
C5B C 0.3877(2) 0.1246(2) 0.43094(17) 0.0158(5) Uani 1 1 d . . .
C6B C 0.4559(2) 0.2071(2) 0.44468(17) 0.0155(5) Uani 1 1 d . . .
N7B N 0.5125(2) 0.27319(18) 0.36327(14) 0.0151(4) Uani 1 1 d . . .
C8B C 0.5799(2) 0.3482(2) 0.37097(19) 0.0185(5) Uani 1 1 d . . .
H8B H 0.6209 0.3951 0.3166 0.022 Uiso 1 1 calc R . .
C9B C 0.5901(3) 0.3579(2) 0.45721(19) 0.0214(6) Uani 1 1 d . . .
H9B H 0.6378 0.4092 0.4624 0.026 Uiso 1 1 calc R . .
C10B C 0.5260(3) 0.2875(2) 0.53541(19) 0.0242(6) Uani 1 1 d . . .
H10B H 0.5299 0.2934 0.5944 0.029 Uiso 1 1 calc R . .
N11B N 0.4582(2) 0.21089(19) 0.53049(15) 0.0205(5) Uani 1 1 d . . .
N1C N -0.0687(2) 0.53871(19) 0.24502(14) 0.0152(4) Uani 1 1 d . . .
N2C N -0.1939(2) 0.52255(19) 0.28264(15) 0.0188(5) Uani 1 1 d . . .
N3C N -0.2864(2) 0.6273(2) 0.25060(15) 0.0216(5) Uani 1 1 d . . .
N4C N -0.2251(2) 0.7146(2) 0.19134(16) 0.0210(5) Uani 1 1 d . . .
C5C C -0.0915(2) 0.6560(2) 0.18975(17) 0.0166(5) Uani 1 1 d . . .
C6C C 0.0274(2) 0.6997(2) 0.13618(17) 0.0165(5) Uani 1 1 d . . .
N7C N 0.1482(2) 0.61094(18) 0.15047(14) 0.0154(4) Uani 1 1 d . . .
C8C C 0.2636(2) 0.6422(2) 0.10514(17) 0.0173(5) Uani 1 1 d . . .
H8C H 0.3484 0.5838 0.1139 0.021 Uiso 1 1 calc R . .
C9C C 0.2570(3) 0.7605(2) 0.04557(18) 0.0199(5) Uani 1 1 d . . .
H9C H 0.3363 0.7835 0.0143 0.024 Uiso 1 1 calc R . .
C10C C 0.1291(3) 0.8434(2) 0.03403(18) 0.0219(6) Uani 1 1 d . . .
H10C H 0.1232 0.9228 -0.0071 0.026 Uiso 1 1 calc R . .
N11C N 0.0123(2) 0.81462(19) 0.07960(15) 0.0205(5) Uani 1 1 d . . .
N1D N 0.1727(2) 0.45956(19) 0.36260(15) 0.0163(4) Uani 1 1 d . . .
N2D N 0.2421(2) 0.5229(2) 0.38477(16) 0.0205(5) Uani 1 1 d . . .
N3D N 0.2335(2) 0.4924(2) 0.47753(16) 0.0225(5) Uani 1 1 d . . .
N4D N 0.1594(2) 0.4088(2) 0.51784(16) 0.0209(5) Uani 1 1 d . . .
C5D C 0.1245(2) 0.3912(2) 0.44521(17) 0.0163(5) Uani 1 1 d . . .
C6D C 0.0515(2) 0.3048(2) 0.44354(17) 0.0151(5) Uani 1 1 d . . .
N7D N 0.06102(19) 0.29245(18) 0.35724(14) 0.0145(4) Uani 1 1 d . . .
C8D C -0.0022(2) 0.2145(2) 0.34930(18) 0.0172(5) Uani 1 1 d . . .
H8D H 0.0031 0.2028 0.2909 0.021 Uiso 1 1 calc R . .
C9D C -0.0747(3) 0.1517(2) 0.42643(18) 0.0196(5) Uani 1 1 d . . .
H9D H -0.1201 0.0984 0.4213 0.024 Uiso 1 1 calc R . .
C10D C -0.0776(2) 0.1708(2) 0.51188(18) 0.0201(6) Uani 1 1 d . . .
H10D H -0.1263 0.1291 0.5647 0.024 Uiso 1 1 calc R . .
N11D N -0.0138(2) 0.2465(2) 0.52232(15) 0.0192(5) Uani 1 1 d . . .
O1 O 0.32194(16) 0.36097(15) 0.20915(12) 0.0153(4) Uani 1 1 d . . .
O1W O 0.4790(2) 0.1647(2) 0.13421(14) 0.0200(4) Uani 1 1 d . . .
O2W O 0.0869(2) 0.37020(18) 0.14676(13) 0.0193(4) Uani 1 1 d . . .
O3W O 0.27900(19) 0.2811(2) 0.02258(14) 0.0213(4) Uani 1 1 d . . .
O4W O 0.4134(2) 0.67680(19) 0.25436(16) 0.0275(5) Uani 1 1 d . . .
O5W O 0.2820(2) -0.0805(2) 0.22955(17) 0.0351(5) Uani 1 1 d . . .
O6W O 0.2003(2) 0.0701(2) 0.06960(16) 0.0342(5) Uani 1 1 d D . .
O7W O 0.6561(3) 0.9692(2) 0.09772(16) 0.0406(6) Uani 1 1 d D . .
H62W H 0.236(5) 0.013(4) 0.127(2) 0.115(19) Uiso 1 1 d D . .
H11W H 0.522(4) 0.104(4) 0.127(2) 0.040(11) Uiso 1 1 d . . .
H12W H 0.424(3) 0.201(3) 0.098(2) 0.017(8) Uiso 1 1 d . . .
H21W H 0.144(4) 0.343(4) 0.113(3) 0.049(12) Uiso 1 1 d . . .
H22W H 0.013(4) 0.371(4) 0.137(3) 0.058(12) Uiso 1 1 d . . .
H31W H 0.261(4) 0.220(4) 0.017(3) 0.068(14) Uiso 1 1 d . . .
H32W H 0.274(4) 0.340(4) -0.023(3) 0.055(12) Uiso 1 1 d . . .
H41W H 0.375(4) 0.628(4) 0.290(3) 0.048(12) Uiso 1 1 d . . .
H42W H 0.499(5) 0.646(4) 0.257(3) 0.064(13) Uiso 1 1 d . . .
H51W H 0.303(4) -0.045(4) 0.265(3) 0.057(12) Uiso 1 1 d . . .
H52W H 0.333(4) -0.164(4) 0.240(3) 0.068(13) Uiso 1 1 d . . .
H72W H 0.689(5) 0.887(2) 0.130(3) 0.12(2) Uiso 1 1 d D . .
H61W H 0.251(4) 0.067(4) 0.0088(19) 0.086(15) Uiso 1 1 d D . .
H71W H 0.570(3) 0.955(5) 0.102(3) 0.093(17) Uiso 1 1 d D . .

loop_
_atom_site_aniso_label
_atom_site_aniso_U_11
_atom_site_aniso_U_22
_atom_site_aniso_U_33
_atom_site_aniso_U_23
_atom_site_aniso_U_13
_atom_site_aniso_U_12
Fe1 0.00857(18) 0.01292(18) 0.01592(19) -0.00236(14) -0.00002(13) -0.00421(13)
Fe2 0.00879(18) 0.01239(18) 0.01729(19) -0.00267(14) -0.00045(13) -0.00395(13)
N1A 0.0125(10) 0.0152(10) 0.0177(11) -0.0023(8) -0.0006(8) -0.0054(8)
N2A 0.0169(11) 0.0168(11) 0.0201(11) -0.0003(9) -0.0023(9) -0.0082(9)
N3A 0.0154(11) 0.0201(11) 0.0218(11) -0.0013(9) -0.0029(9) -0.0084(9)
N4A 0.0163(11) 0.0211(11) 0.0186(11) -0.0019(9) -0.0023(9) -0.0078(9)
C5A 0.0125(12) 0.0201(13) 0.0139(12) -0.0032(10) -0.0007(9) -0.0078(10)
C6A 0.0127(12) 0.0210(13) 0.0147(12) -0.0056(10) -0.0028(9) -0.0050(10)
N7A 0.0131(10) 0.0167(11) 0.0161(11) -0.0039(9) -0.0003(8) -0.0053(8)
C8A 0.0181(13) 0.0168(13) 0.0164(13) -0.0038(10) -0.0007(10) -0.0065(10)
C9A 0.0216(14) 0.0178(13) 0.0173(13) -0.0044(10) -0.0036(10) -0.0020(11)
C10A 0.0138(13) 0.0230(14) 0.0224(14) -0.0085(11) -0.0053(10) 0.0027(11)
N11A 0.0112(10) 0.0242(12) 0.0207(11) -0.0060(9) -0.0009(8) -0.0043(9)
N1B 0.0105(10) 0.0139(10) 0.0200(11) -0.0024(9) -0.0005(8) -0.0058(8)
N2B 0.0136(10) 0.0137(10) 0.0260(12) -0.0037(9) -0.0009(9) -0.0060(8)
N3B 0.0151(11) 0.0175(11) 0.0266(12) -0.0026(9) 0.0036(9) -0.0064(9)
N4B 0.0159(11) 0.0180(11) 0.0224(12) -0.0031(9) 0.0023(9) -0.0057(9)
C5B 0.0102(12) 0.0126(12) 0.0191(13) -0.0014(10) -0.0002(10) -0.0003(10)
C6B 0.0102(12) 0.0134(12) 0.0184(13) -0.0021(10) -0.0011(10) 0.0000(10)
N7B 0.0104(10) 0.0140(10) 0.0182(11) -0.0034(8) -0.0011(8) -0.0014(8)
C8B 0.0132(12) 0.0136(12) 0.0275(14) -0.0048(11) -0.0024(10) -0.0033(10)
C9B 0.0162(13) 0.0168(13) 0.0327(15) -0.0099(11) -0.0052(11) -0.0019(10)
C10B 0.0238(14) 0.0248(14) 0.0252(15) -0.0116(12) -0.0068(11) -0.0012(12)
N11B 0.0191(11) 0.0177(11) 0.0212(12) -0.0042(9) -0.0024(9) -0.0021(9)
N1C 0.0094(10) 0.0155(10) 0.0195(11) -0.0037(9) -0.0005(8) -0.0039(8)
N2C 0.0117(10) 0.0195(11) 0.0246(12) -0.0053(9) 0.0004(9) -0.0059(9)
N3C 0.0161(11) 0.0204(11) 0.0260(12) -0.0047(10) 0.0005(9) -0.0060(9)
N4C 0.0127(11) 0.0188(11) 0.0300(13) -0.0066(10) 0.0009(9) -0.0050(9)
C5C 0.0139(12) 0.0143(12) 0.0211(13) -0.0048(10) -0.0024(10) -0.0032(10)
C6C 0.0153(13) 0.0164(13) 0.0188(13) -0.0064(10) -0.0017(10) -0.0047(10)
N7C 0.0123(10) 0.0140(10) 0.0188(11) -0.0030(8) -0.0017(8) -0.0038(8)
C8C 0.0130(12) 0.0197(13) 0.0206(13) -0.0066(11) -0.0019(10) -0.0058(10)
C9C 0.0176(13) 0.0209(13) 0.0224(14) -0.0052(11) 0.0033(10) -0.0116(11)
C10C 0.0241(14) 0.0172(13) 0.0229(14) -0.0018(11) -0.0018(11) -0.0086(11)
N11C 0.0179(11) 0.0148(11) 0.0262(12) -0.0027(9) -0.0004(9) -0.0058(9)
N1D 0.0114(10) 0.0158(11) 0.0236(11) -0.0080(9) -0.0016(8) -0.0040(8)
N2D 0.0133(11) 0.0202(11) 0.0314(13) -0.0117(10) -0.0017(9) -0.0053(9)
N3D 0.0179(11) 0.0237(12) 0.0299(13) -0.0122(10) -0.0044(9) -0.0051(9)
N4D 0.0153(11) 0.0215(12) 0.0275(12) -0.0098(10) -0.0043(9) -0.0030(9)
C5D 0.0089(11) 0.0181(13) 0.0202(13) -0.0068(10) -0.0014(10) -0.0003(10)
C6D 0.0094(11) 0.0138(12) 0.0187(13) -0.0041(10) -0.0015(9) 0.0004(9)
N7D 0.0084(10) 0.0140(10) 0.0194(11) -0.0033(8) -0.0001(8) -0.0035(8)
C8D 0.0141(12) 0.0166(12) 0.0204(13) -0.0048(10) -0.0034(10) -0.0033(10)
C9D 0.0146(13) 0.0176(13) 0.0255(14) -0.0013(11) -0.0039(10) -0.0070(10)
C10D 0.0134(12) 0.0188(13) 0.0230(14) 0.0017(11) -0.0011(10) -0.0064(10)
N11D 0.0135(10) 0.0207(11) 0.0189(11) -0.0021(9) -0.0011(9) -0.0029(9)
O1 0.0099(8) 0.0148(8) 0.0203(9) -0.0034(7) -0.0002(7) -0.0050(7)
O1W 0.0151(10) 0.0205(11) 0.0244(11) -0.0095(9) -0.0059(8) 0.0005(8)
O2W 0.0106(9) 0.0282(11) 0.0219(10) -0.0111(8) 0.0004(8) -0.0065(8)
O3W 0.0230(10) 0.0199(10) 0.0209(10) -0.0044(9) -0.0020(8) -0.0075(8)
O4W 0.0175(11) 0.0264(11) 0.0374(12) -0.0061(10) -0.0039(9) -0.0071(9)
O5W 0.0343(12) 0.0288(12) 0.0475(14) -0.0126(11) -0.0154(10) -0.0073(10)
O6W 0.0375(12) 0.0303(12) 0.0360(13) -0.0071(10) -0.0078(10) -0.0113(10)
O7W 0.0487(15) 0.0252(12) 0.0360(13) -0.0073(10) -0.0029(11) 0.0031(11)

loop_
_atom_type_symbol
_atom_type_description
_atom_type_scat_dispersion_real
_atom_type_scat_dispersion_imag
_atom_type_scat_source
C C 0.0033 0.0016 'International Tables Vol C Tables 4.2.6.8 and 6.1.1.4'
H H 0.0000 0.0000 'International Tables Vol C Tables 4.2.6.8 and 6.1.1.4'
N N 0.0061 0.0033 'International Tables Vol C Tables 4.2.6.8 and 6.1.1.4'
O O 0.0106 0.0060 'International Tables Vol C Tables 4.2.6.8 and 6.1.1.4'
Fe Fe 0.3463 0.8444 'International Tables Vol C Tables 4.2.6.8 and 6.1.1.4'

loop_
_geom_angle_atom_site_label_1
_geom_angle_atom_site_label_2
_geom_angle_atom_site_label_3
_geom_angle
_geom_angle_site_symmetry_1
_geom_angle_site_symmetry_3
_geom_angle_publ_flag
O1 Fe1 O1W 96.19(8) . . ?
O1 Fe1 N1B 97.99(8) . . ?
O1W Fe1 N1B 95.83(8) . . ?
O1 Fe1 N1A 100.66(8) . . ?
O1W Fe1 N1A 96.74(8) . . ?
N1B Fe1 N1A 156.18(8) . . ?
O1 Fe1 N7B 98.78(7) . . ?
O1W Fe1 N7B 163.46(8) . . ?
N1B Fe1 N7B 75.18(8) . . ?
N1A Fe1 N7B 87.40(8) . . ?
O1 Fe1 N7A 174.08(7) . . ?
O1W Fe1 N7A 82.28(8) . . ?
N1B Fe1 N7A 87.86(7) . . ?
N1A Fe1 N7A 73.91(7) . . ?
N7B Fe1 N7A 83.51(7) . . ?
O1 Fe2 O2W 91.64(8) . . ?
O1 Fe2 N1D 95.55(8) . . ?
O2W Fe2 N1D 165.95(8) . . ?
O1 Fe2 N7C 93.10(7) . . ?
O2W Fe2 N7C 96.94(8) . . ?
N1D Fe2 N7C 94.70(8) . . ?
O1 Fe2 N1C 165.68(8) . . ?
O2W Fe2 N1C 82.80(8) . . ?
N1D Fe2 N1C 92.78(8) . . ?
N7C Fe2 N1C 74.59(7) . . ?
O1 Fe2 N7D 110.08(7) . . ?
O2W Fe2 N7D 90.34(8) . . ?
N1D Fe2 N7D 75.87(8) . . ?
N7C Fe2 N7D 155.52(8) . . ?
N1C Fe2 N7D 83.24(7) . . ?
C5A N1A N2A 106.28(19) . . ?
C5A N1A Fe1 119.23(16) . . ?
N2A N1A Fe1 133.64(16) . . ?
N3A N2A N1A 107.78(19) . . ?
N2A N3A N4A 110.67(19) . . ?
C5A N4A N3A 104.09(19) . . ?
N4A C5A N1A 111.2(2) . . ?
N4A C5A C6A 130.6(2) . . ?
N1A C5A C6A 118.2(2) . . ?
N11A C6A N7A 126.4(2) . . ?
N11A C6A C5A 120.7(2) . . ?
N7A C6A C5A 113.0(2) . . ?
C8A N7A C6A 116.9(2) . . ?
C8A N7A Fe1 127.86(16) . . ?
C6A N7A Fe1 115.16(16) . . ?
N7A C8A C9A 121.1(2) . . ?
C10A C9A C8A 117.5(2) . . ?
N11A C10A C9A 122.9(2) . . ?
C6A N11A C10A 115.3(2) . . ?
C5B N1B N2B 105.80(19) . . ?
C5B N1B Fe1 117.54(16) . . ?
N2B N1B Fe1 135.17(16) . . ?
N3B N2B N1B 107.7(2) . . ?
N2B N3B N4B 110.71(19) . . ?
C5B N4B N3B 104.1(2) . . ?
N4B C5B N1B 111.7(2) . . ?
N4B C5B C6B 129.5(2) . . ?
N1B C5B C6B 118.7(2) . . ?
N11B C6B N7B 126.6(2) . . ?
N11B C6B C5B 120.2(2) . . ?
N7B C6B C5B 113.2(2) . . ?
C8B N7B C6B 116.3(2) . . ?
C8B N7B Fe1 129.22(17) . . ?
C6B N7B Fe1 114.50(16) . . ?
N7B C8B C9B 121.8(2) . . ?
C8B C9B C10B 116.7(2) . . ?
N11B C10B C9B 123.2(2) . . ?
C6B N11B C10B 115.5(2) . . ?
C5C N1C N2C 105.62(19) . . ?
C5C N1C Fe2 115.89(15) . . ?
N2C N1C Fe2 138.22(16) . . ?
N3C N2C N1C 108.19(19) . . ?
N2C N3C N4C 110.53(19) . . ?
C5C N4C N3C 103.9(2) . . ?
N4C C5C N1C 111.8(2) . . ?
N4C C5C C6C 130.1(2) . . ?
N1C C5C C6C 118.1(2) . . ?
N11C C6C N7C 125.7(2) . . ?
N11C C6C C5C 121.3(2) . . ?
N7C C6C C5C 113.0(2) . . ?
C8C N7C C6C 117.5(2) . . ?
C8C N7C Fe2 124.09(16) . . ?
C6C N7C Fe2 118.37(15) . . ?
N7C C8C C9C 120.4(2) . . ?
C10C C9C C8C 117.7(2) . . ?
N11C C10C C9C 122.9(2) . . ?
C6C N11C C10C 115.7(2) . . ?
C5D N1D N2D 105.3(2) . . ?
C5D N1D Fe2 116.43(16) . . ?
N2D N1D Fe2 137.74(17) . . ?
N3D N2D N1D 108.1(2) . . ?
N2D N3D N4D 110.4(2) . . ?
C5D N4D N3D 104.0(2) . . ?
N4D C5D N1D 112.2(2) . . ?
N4D C5D C6D 129.8(2) . . ?
N1D C5D C6D 117.9(2) . . ?
N11D C6D N7D 126.4(2) . . ?
N11D C6D C5D 120.5(2) . . ?
N7D C6D C5D 113.1(2) . . ?
C8D N7D C6D 117.1(2) . . ?
C8D N7D Fe2 126.15(17) . . ?
C6D N7D Fe2 115.65(15) . . ?
N7D C8D C9D 120.9(2) . . ?
C8D C9D C10D 117.3(2) . . ?
N11D C10D C9D 123.2(2) . . ?
C6D N11D C10D 115.1(2) . . ?
Fe1 O1 Fe2 150.51(10) . . ?

loop_
_geom_bond_atom_site_label_1
_geom_bond_atom_site_label_2
_geom_bond_distance
_geom_bond_site_symmetry_2
_geom_bond_publ_flag
Fe1 O1 1.7777(16) . ?
Fe1 O1W 2.0002(19) . ?
Fe1 N1B 2.077(2) . ?
Fe1 N1A 2.093(2) . ?
Fe1 N7B 2.244(2) . ?
Fe1 N7A 2.285(2) . ?
Fe2 O1 1.7906(16) . ?
Fe2 O2W 2.0330(19) . ?
Fe2 N1D 2.095(2) . ?
Fe2 N7C 2.161(2) . ?
Fe2 N1C 2.170(2) . ?
Fe2 N7D 2.177(2) . ?
N1A C5A 1.336(3) . ?
N1A N2A 1.344(3) . ?
N2A N3A 1.310(3) . ?
N3A N4A 1.357(3) . ?
N4A C5A 1.330(3) . ?
C5A C6A 1.473(3) . ?
C6A N11A 1.330(3) . ?
C6A N7A 1.348(3) . ?
N7A C8A 1.338(3) . ?
C8A C9A 1.385(4) . ?
C9A C10A 1.372(4) . ?
C10A N11A 1.350(3) . ?
N1B C5B 1.332(3) . ?
N1B N2B 1.346(3) . ?
N2B N3B 1.318(3) . ?
N3B N4B 1.346(3) . ?
N4B C5B 1.330(3) . ?
C5B C6B 1.464(3) . ?
C6B N11B 1.322(3) . ?
C6B N7B 1.350(3) . ?
N7B C8B 1.341(3) . ?
C8B C9B 1.379(4) . ?
C9B C10B 1.380(4) . ?
C10B N11B 1.342(3) . ?
N1C C5C 1.336(3) . ?
N1C N2C 1.347(3) . ?
N2C N3C 1.313(3) . ?
N3C N4C 1.357(3) . ?
N4C C5C 1.332(3) . ?
C5C C6C 1.466(3) . ?
C6C N11C 1.324(3) . ?
C6C N7C 1.354(3) . ?
N7C C8C 1.343(3) . ?
C8C C9C 1.380(3) . ?
C9C C10C 1.376(4) . ?
C10C N11C 1.346(3) . ?
N1D C5D 1.338(3) . ?
N1D N2D 1.347(3) . ?
N2D N3D 1.320(3) . ?
N3D N4D 1.353(3) . ?
N4D C5D 1.326(3) . ?
C5D C6D 1.466(3) . ?
C6D N11D 1.329(3) . ?
C6D N7D 1.345(3) . ?
N7D C8D 1.340(3) . ?
C8D C9D 1.376(4) . ?
C9D C10D 1.382(4) . ?
C10D N11D 1.338(3) . ?
